data_7115285
loop_
_publ_author_name
'Jan Klett'

_publ_section_title
;
 Monometalated tribenzotriquinacene: exo and endo coordination of sodium
 and potassium with a rigid bowl-shaped hydrocarbon anion
;
_journal_name_full Chem.Commun.
_journal_page_first 7929
_journal_paper_doi 10.1039/C4CC01428F
_journal_volume 50
_journal_year 2014
_chemical_formula_sum 'C37 H45 K O3'
_chemical_formula_weight 576.83
_chemical_name_systematic
;
 ?
;
_space_group_crystal_system monoclinic
_space_group_IT_number 9
_space_group_name_Hall 'C -2yc'
_space_group_name_H-M_alt 'C 1 c 1'
_symmetry_space_group_name_Hall 'C -2yc'
_symmetry_space_group_name_H-M 'C 1 c 1'
_atom_sites_solution_hydrogens mixed
_audit_creation_method SHELXL-2013
_cell_angle_alpha 90
_cell_angle_beta 102.75(2)
_cell_angle_gamma 90
_cell_formula_units_Z 4
_cell_length_a 16.783(2)
_cell_length_b 12.416(2)
_cell_length_c 15.368(2)
_cell_measurement_reflns_used 9887
_cell_measurement_temperature 100(2)
_cell_measurement_theta_max 69.283
_cell_measurement_theta_min 4.468
_cell_volume 3123.4(8)
_computing_structure_refinement 'SHELXL-2013 (Sheldrick, 2013)'
_diffrn_ambient_temperature 100(2)
_diffrn_measured_fraction_theta_full 0.977
_diffrn_measured_fraction_theta_max 0.972
_diffrn_measurement_device_type 'Bruker SMART 6000 diffractometer '
_diffrn_measurement_method 'omega scans'
_diffrn_radiation_type CuK\a
_diffrn_radiation_wavelength 1.54188
_diffrn_reflns_av_R_equivalents 0.0196
_diffrn_reflns_av_unetI/netI 0.0345
_diffrn_reflns_Laue_measured_fraction_full 0.977
_diffrn_reflns_Laue_measured_fraction_max 0.972
_diffrn_reflns_limit_h_max 20
_diffrn_reflns_limit_h_min -20
_diffrn_reflns_limit_k_max 14
_diffrn_reflns_limit_k_min -15
_diffrn_reflns_limit_l_max 18
_diffrn_reflns_limit_l_min -18
_diffrn_reflns_number 27313
_diffrn_reflns_point_group_measured_fraction_full 0.807
_diffrn_reflns_point_group_measured_fraction_max 0.797
_diffrn_reflns_theta_full 67.688
_diffrn_reflns_theta_max 69.460
_diffrn_reflns_theta_min 4.470
_diffrn_source 'rotating anode'
_exptl_absorpt_coefficient_mu 1.750
_exptl_absorpt_correction_T_max 0.7532
_exptl_absorpt_correction_T_min 0.5898
_exptl_absorpt_correction_type multi-scan
_exptl_absorpt_process_details SADABS-2012/1
_exptl_crystal_colour orange
_exptl_crystal_density_diffrn 1.227
_exptl_crystal_description plate
_exptl_crystal_F_000 1240
_exptl_crystal_size_max 0.100
_exptl_crystal_size_mid 0.100
_exptl_crystal_size_min 0.030
_refine_diff_density_max 0.163
_refine_diff_density_min -0.093
_refine_diff_density_rms 0.026
_refine_ls_abs_structure_details
;
 Flack x determined using 1788 quotients [(I+)-(I-)]/[(I+)+(I-)]
 (Parsons and Flack (2004), Acta Cryst. A60, s61).
;
_refine_ls_abs_structure_Flack 0.044(3)
_refine_ls_extinction_method none
_refine_ls_goodness_of_fit_ref 1.020
_refine_ls_hydrogen_treatment mixed
_refine_ls_matrix_type full
_refine_ls_number_parameters 379
_refine_ls_number_reflns 4682
_refine_ls_number_restraints 6
_refine_ls_restrained_S_all 1.020
_refine_ls_R_factor_all 0.0202
_refine_ls_R_factor_gt 0.0201
_refine_ls_shift/su_max 0.001
_refine_ls_shift/su_mean 0.000
_refine_ls_structure_factor_coef Fsqd
_refine_ls_weighting_details 'w=1/[\s^2^(Fo^2^)+(0.0159P)^2^+0.8710P] where P=(Fo^2^+2Fc^2^)/3'
_refine_ls_weighting_scheme calc
_refine_ls_wR_factor_gt 0.0485
_refine_ls_wR_factor_ref 0.0486
_reflns_Friedel_coverage 0.639
_reflns_Friedel_fraction_full 0.635
_reflns_Friedel_fraction_max 0.622
_reflns_number_gt 4649
_reflns_number_total 4682
_reflns_threshold_expression 'I > 2\s(I)'
_cod_data_source_file c4cc01428f2_all.cif
_cod_data_source_block Go7
_cod_database_code 7115285
_shelx_space_group_comment
;
The symmetry employed for this shelxl refinement is uniquely defined
by the following loop, which should always be used as a source of
symmetry information in preference to the above space-group names.
They are only intended as comments.
;
_shelx_estimated_absorpt_t_min 0.844
_shelx_estimated_absorpt_t_max 0.949
_shelxl_version_number 2013-4

loop_
_space_group_symop_operation_xyz
'x, y, z'
'x, -y, z+1/2'
'x+1/2, y+1/2, z'
'x+1/2, -y+1/2, z+1/2'

loop_
_atom_site_label
_atom_site_type_symbol
_atom_site_fract_x
_atom_site_fract_y
_atom_site_fract_z
_atom_site_U_iso_or_equiv
_atom_site_adp_type
_atom_site_occupancy
_atom_site_site_symmetry_order
_atom_site_calc_flag
_atom_site_refinement_flags_posn
_atom_site_refinement_flags_adp
K1 K 0.59735(2) 0.24058(2) 0.59620(2) 0.02333(8) Uani 1 1 d . .
C1 C 0.69858(10) 0.13900(13) 0.84311(11) 0.0246(3) Uani 1 1 d D .
H1 H 0.7198(10) 0.1367(17) 0.9093(12) 0.029 Uiso 1 1 d D U
C2 C 0.68271(11) 0.25226(12) 0.80520(11) 0.0244(3) Uani 1 1 d . .
C3 C 0.61375(10) 0.08408(13) 0.81475(11) 0.0241(3) Uani 1 1 d D .
H3 H 0.6016(12) 0.0310(14) 0.8565(13) 0.029 Uiso 1 1 d D U
C4 C 0.75919(10) 0.09130(13) 0.79148(11) 0.0246(3) Uani 1 1 d D .
H4 H 0.8000(12) 0.0421(15) 0.8250(14) 0.030 Uiso 1 1 d D U
C5 C 0.59816(11) 0.27559(13) 0.78936(11) 0.0251(3) Uani 1 1 d . .
C6 C 0.55218(12) 0.36913(13) 0.76036(12) 0.0293(4) Uani 1 1 d . .
H10A H 0.5791 0.4343 0.7519 0.035 Uiso 1 1 calc R U
C7 C 0.46704(12) 0.36574(15) 0.74404(12) 0.0330(4) Uani 1 1 d . .
H10B H 0.4369 0.4293 0.7244 0.040 Uiso 1 1 calc R U
C8 C 0.42517(13) 0.27257(16) 0.75560(13) 0.0331(4) Uani 1 1 d . .
H10C H 0.3672 0.2728 0.7455 0.040 Uiso 1 1 calc R U
C9 C 0.46985(11) 0.17711(15) 0.78261(12) 0.0300(4) Uani 1 1 d . .
H10D H 0.4420 0.1122 0.7898 0.036 Uiso 1 1 calc R U
C10 C 0.55377(11) 0.17854(13) 0.79846(11) 0.0248(3) Uani 1 1 d . .
C11 C 0.62205(10) 0.02745(11) 0.72907(11) 0.0219(3) Uani 1 1 d . .
C12 C 0.56105(11) -0.02336(12) 0.66674(11) 0.0241(3) Uani 1 1 d . .
H11A H 0.5063 -0.0234 0.6740 0.029 Uiso 1 1 calc R U
C13 C 0.58074(11) -0.07411(13) 0.59375(13) 0.0280(4) Uani 1 1 d . .
H11B H 0.5395 -0.1099 0.5514 0.034 Uiso 1 1 calc R U
C14 C 0.66093(11) -0.07267(13) 0.58251(12) 0.0299(4) Uani 1 1 d . .
H11C H 0.6741 -0.1082 0.5328 0.036 Uiso 1 1 calc R U
C15 C 0.72165(11) -0.01975(13) 0.64346(12) 0.0274(3) Uani 1 1 d . .
H11D H 0.7760 -0.0175 0.6348 0.033 Uiso 1 1 calc R U
C16 C 0.70230(10) 0.02993(12) 0.71733(11) 0.0228(3) Uani 1 1 d . .
C17 C 0.79759(11) 0.19052(12) 0.75798(11) 0.0237(3) Uani 1 1 d . .
C18 C 0.86487(11) 0.19695(14) 0.72153(12) 0.0289(4) Uani 1 1 d . .
H11E H 0.8983 0.1355 0.7204 0.035 Uiso 1 1 calc R U
C19 C 0.88415(12) 0.29599(15) 0.68561(13) 0.0322(4) Uani 1 1 d . .
H11F H 0.9314 0.3021 0.6614 0.039 Uiso 1 1 calc R U
C20 C 0.83357(12) 0.38372(14) 0.68608(11) 0.0300(4) Uani 1 1 d . .
H12A H 0.8458 0.4495 0.6602 0.036 Uiso 1 1 calc R U
C21 C 0.76502(11) 0.37872(13) 0.72338(11) 0.0258(3) Uani 1 1 d . .
H12B H 0.7311 0.4402 0.7224 0.031 Uiso 1 1 calc R U
C22 C 0.74637(10) 0.28189(13) 0.76255(10) 0.0228(3) Uani 1 1 d . .
O3 O 0.55828(8) 0.43618(9) 0.51597(9) 0.0315(3) Uani 1 1 d . .
C31 C 0.60605(13) 0.53201(16) 0.53627(16) 0.0399(4) Uani 1 1 d . .
H31A H 0.6210 0.5591 0.4814 0.048 Uiso 1 1 calc R U
H31B H 0.6571 0.5151 0.5802 0.048 Uiso 1 1 calc R U
C32 C 0.55956(14) 0.61864(16) 0.57378(14) 0.0416(5) Uani 1 1 d . .
H32A H 0.5936 0.6843 0.5866 0.050 Uiso 1 1 calc R U
H32B H 0.5470 0.5934 0.6304 0.050 Uiso 1 1 calc R U
C33 C 0.48065(13) 0.64464(14) 0.50697(14) 0.0362(4) Uani 1 1 d . .
H33A H 0.4931 0.6785 0.4532 0.043 Uiso 1 1 calc R U
H33B H 0.4476 0.6959 0.5337 0.043 Uiso 1 1 calc R U
C34 C 0.43283(12) 0.54049(15) 0.48137(15) 0.0380(4) Uani 1 1 d . .
H34A H 0.4140 0.5122 0.5336 0.046 Uiso 1 1 calc R U
H34B H 0.3841 0.5553 0.4334 0.046 Uiso 1 1 calc R U
C35 C 0.48579(11) 0.45751(13) 0.44980(12) 0.0275(4) Uani 1 1 d . .
H35A H 0.4544 0.3899 0.4352 0.033 Uiso 1 1 calc R U
H35B H 0.5009 0.4837 0.3948 0.033 Uiso 1 1 calc R U
O4 O 0.44818(7) 0.18157(9) 0.50502(8) 0.0279(3) Uani 1 1 d . .
C41 C 0.37231(12) 0.23092(13) 0.50995(13) 0.0300(4) Uani 1 1 d . .
H41A H 0.3468 0.2622 0.4512 0.036 Uiso 1 1 calc R U
H41B H 0.3827 0.2902 0.5541 0.036 Uiso 1 1 calc R U
C42 C 0.31396(11) 0.15031(14) 0.53670(13) 0.0312(4) Uani 1 1 d . .
H42A H 0.2613 0.1861 0.5370 0.037 Uiso 1 1 calc R U
H42B H 0.3372 0.1235 0.5977 0.037 Uiso 1 1 calc R U
C43 C 0.29944(11) 0.05554(14) 0.47135(12) 0.0289(4) Uani 1 1 d . .
H43A H 0.2674 -0.0009 0.4936 0.035 Uiso 1 1 calc R U
H43B H 0.2679 0.0802 0.4125 0.035 Uiso 1 1 calc R U
C44 C 0.38087(11) 0.00942(14) 0.46149(12) 0.0290(4) Uani 1 1 d . .
H44A H 0.3714 -0.0454 0.4135 0.035 Uiso 1 1 calc R U
H44B H 0.4081 -0.0263 0.5178 0.035 Uiso 1 1 calc R U
C45 C 0.43591(11) 0.09783(14) 0.43922(12) 0.0290(4) Uani 1 1 d . .
H45A H 0.4894 0.0665 0.4358 0.035 Uiso 1 1 calc R U
H45B H 0.4109 0.1288 0.3801 0.035 Uiso 1 1 calc R U
O5 O 0.64481(7) 0.19205(9) 0.44691(8) 0.0281(3) Uani 1 1 d . .
C51 C 0.59561(11) 0.23258(14) 0.36561(13) 0.0281(4) Uani 1 1 d . .
H51A H 0.5410 0.2520 0.3752 0.034 Uiso 1 1 calc R U
H51B H 0.5883 0.1756 0.3195 0.034 Uiso 1 1 calc R U
C52 C 0.63410(12) 0.33049(14) 0.33293(12) 0.0317(4) Uani 1 1 d . .
H52A H 0.6373 0.3898 0.3766 0.038 Uiso 1 1 calc R U
H52B H 0.5998 0.3549 0.2754 0.038 Uiso 1 1 calc R U
C53 C 0.71954(13) 0.30321(15) 0.32081(14) 0.0375(4) Uani 1 1 d . .
H53A H 0.7159 0.2511 0.2714 0.045 Uiso 1 1 calc R U
H53B H 0.7466 0.3692 0.3055 0.045 Uiso 1 1 calc R U
C54 C 0.76928(12) 0.25504(14) 0.40673(14) 0.0317(4) Uani 1 1 d . .
H54A H 0.8228 0.2304 0.3971 0.038 Uiso 1 1 calc R U
H54B H 0.7794 0.3108 0.4540 0.038 Uiso 1 1 calc R U
C55 C 0.72440(11) 0.16105(14) 0.43643(13) 0.0285(4) Uani 1 1 d . .
H55A H 0.7191 0.1026 0.3917 0.034 Uiso 1 1 calc R U
H55B H 0.7565 0.1330 0.4939 0.034 Uiso 1 1 calc R U

loop_
_atom_site_aniso_label
_atom_site_aniso_U_11
_atom_site_aniso_U_22
_atom_site_aniso_U_33
_atom_site_aniso_U_23
_atom_site_aniso_U_13
_atom_site_aniso_U_12
K1 0.02552(17) 0.02387(15) 0.01935(15) 0.00016(13) 0.00227(12) 0.00028(14)
C1 0.0261(9) 0.0289(8) 0.0177(7) 0.0028(6) 0.0026(7) -0.0074(6)
C2 0.0300(9) 0.0229(7) 0.0204(8) -0.0027(6) 0.0059(7) -0.0067(6)
C3 0.0267(9) 0.0265(8) 0.0195(7) 0.0036(6) 0.0058(7) -0.0068(6)
C4 0.0224(8) 0.0232(7) 0.0263(8) 0.0073(6) 0.0014(7) -0.0017(6)
C5 0.0310(9) 0.0274(8) 0.0187(8) -0.0069(6) 0.0096(7) -0.0057(7)
C6 0.0376(10) 0.0245(8) 0.0281(9) -0.0062(6) 0.0123(8) -0.0012(7)
C7 0.0372(10) 0.0340(9) 0.0293(9) -0.0069(7) 0.0106(8) 0.0079(7)
C8 0.0266(10) 0.0443(10) 0.0295(10) -0.0081(8) 0.0084(8) 0.0011(8)
C9 0.0300(9) 0.0356(9) 0.0269(9) -0.0051(7) 0.0116(8) -0.0068(7)
C10 0.0285(9) 0.0292(8) 0.0187(7) -0.0031(6) 0.0097(7) -0.0035(6)
C11 0.0246(8) 0.0175(7) 0.0234(8) 0.0051(6) 0.0050(7) -0.0009(6)
C12 0.0239(8) 0.0198(7) 0.0285(8) 0.0021(6) 0.0055(7) -0.0026(6)
C13 0.0312(10) 0.0214(7) 0.0297(8) -0.0014(7) 0.0034(8) -0.0015(6)
C14 0.0366(10) 0.0253(8) 0.0296(9) -0.0015(7) 0.0111(8) 0.0033(7)
C15 0.0253(8) 0.0248(8) 0.0337(9) 0.0045(6) 0.0098(8) 0.0017(6)
C16 0.0237(8) 0.0175(7) 0.0263(8) 0.0074(6) 0.0036(7) -0.0006(6)
C17 0.0234(8) 0.0245(8) 0.0211(7) 0.0030(6) 0.0004(7) -0.0057(6)
C18 0.0251(9) 0.0280(8) 0.0339(9) -0.0012(7) 0.0067(8) -0.0052(6)
C19 0.0330(10) 0.0342(9) 0.0328(9) -0.0021(7) 0.0143(8) -0.0129(7)
C20 0.0379(10) 0.0277(8) 0.0237(8) 0.0024(6) 0.0053(8) -0.0131(7)
C21 0.0302(9) 0.0221(7) 0.0234(8) -0.0002(6) 0.0023(7) -0.0047(6)
C22 0.0242(8) 0.0256(7) 0.0164(7) -0.0016(6) -0.0001(7) -0.0065(6)
O3 0.0327(7) 0.0256(5) 0.0339(7) 0.0064(5) 0.0027(6) 0.0046(5)
C31 0.0289(10) 0.0363(10) 0.0481(12) 0.0073(8) -0.0054(9) -0.0031(7)
C32 0.0522(13) 0.0315(9) 0.0337(10) -0.0029(8) -0.0065(9) -0.0065(8)
C33 0.0395(11) 0.0270(9) 0.0388(10) -0.0087(7) 0.0014(9) 0.0044(7)
C34 0.0272(10) 0.0341(9) 0.0509(12) -0.0122(8) 0.0048(9) 0.0014(7)
C35 0.0290(9) 0.0244(7) 0.0280(9) -0.0015(6) 0.0041(7) 0.0005(6)
O4 0.0247(6) 0.0264(6) 0.0302(6) 0.0002(5) 0.0008(5) -0.0039(4)
C41 0.0284(10) 0.0246(8) 0.0353(9) 0.0024(7) 0.0031(8) 0.0008(7)
C42 0.0305(10) 0.0271(8) 0.0375(10) 0.0029(7) 0.0108(8) 0.0029(7)
C43 0.0236(9) 0.0299(8) 0.0311(9) 0.0039(7) 0.0017(7) -0.0037(7)
C44 0.0288(9) 0.0277(8) 0.0297(9) -0.0024(7) 0.0051(8) -0.0046(7)
C45 0.0266(10) 0.0310(8) 0.0291(9) -0.0021(7) 0.0056(8) -0.0046(7)
O5 0.0288(7) 0.0284(6) 0.0291(6) 0.0054(5) 0.0108(5) 0.0046(5)
C51 0.0271(9) 0.0283(8) 0.0287(9) -0.0022(7) 0.0054(8) 0.0035(7)
C52 0.0384(10) 0.0290(8) 0.0277(9) 0.0063(7) 0.0071(8) 0.0073(7)
C53 0.0403(11) 0.0362(9) 0.0396(10) 0.0116(8) 0.0168(9) 0.0016(8)
C54 0.0288(10) 0.0271(8) 0.0404(12) 0.0026(7) 0.0106(9) 0.0006(7)
C55 0.0269(9) 0.0249(8) 0.0347(10) 0.0033(7) 0.0092(8) 0.0053(7)

loop_
_atom_type_symbol
_atom_type_description
_atom_type_scat_dispersion_real
_atom_type_scat_dispersion_imag
_atom_type_scat_source
C C 0.0181 0.0091 'International Tables Vol C Tables 4.2.6.8 and 6.1.1.4'
H H 0.0000 0.0000 'International Tables Vol C Tables 4.2.6.8 and 6.1.1.4'
O O 0.0492 0.0322 'International Tables Vol C Tables 4.2.6.8 and 6.1.1.4'
K K 0.3868 1.0657 'International Tables Vol C Tables 4.2.6.8 and 6.1.1.4'

loop_
_geom_angle_atom_site_label_1
_geom_angle_atom_site_label_2
_geom_angle_atom_site_label_3
_geom_angle
O5 K1 O4 84.85(4)
O5 K1 O3 84.26(4)
O4 K1 O3 84.49(4)
O5 K1 C5 161.96(5)
O4 K1 C5 110.86(5)
O3 K1 C5 105.41(4)
O5 K1 C22 113.31(4)
O4 K1 C22 159.18(4)
O3 K1 C22 106.56(4)
C5 K1 C22 49.71(5)
O5 K1 C6 163.22(4)
O4 K1 C6 100.99(5)
O3 K1 C6 80.70(4)
C5 K1 C6 25.96(5)
C22 K1 C6 64.62(5)
O5 K1 C2 136.00(4)
O4 K1 C2 133.71(4)
O3 K1 C2 114.78(4)
C5 K1 C2 26.02(5)
C22 K1 C2 25.56(4)
C6 K1 C2 47.50(5)
O5 K1 C11 109.29(4)
O4 K1 C11 94.54(4)
O3 K1 C11 166.30(4)
C5 K1 C11 62.14(4)
C22 K1 C11 70.49(4)
C6 K1 C11 86.10(4)
C2 K1 C11 56.85(4)
O5 K1 C10 153.44(4)
O4 K1 C10 92.91(4)
O3 K1 C10 121.94(4)
C5 K1 C10 24.69(4)
C22 K1 C10 66.28(4)
C6 K1 C10 42.84(4)
C2 K1 C10 40.85(4)
C11 K1 C10 44.39(4)
O5 K1 C16 94.54(4)
O4 K1 C16 112.32(4)
O3 K1 C16 163.02(4)
C5 K1 C16 71.71(5)
C22 K1 C16 58.37(4)
C6 K1 C16 97.67(5)
C2 K1 C16 55.62(4)
C11 K1 C16 23.71(4)
C10 K1 C16 61.84(4)
O5 K1 C21 103.64(4)
O4 K1 C21 165.13(4)
O3 K1 C21 84.26(4)
C5 K1 C21 63.16(4)
C22 K1 C21 23.76(4)
C6 K1 C21 67.56(5)
C2 K1 C21 45.15(4)
C11 K1 C21 94.09(4)
C10 K1 C21 84.84(4)
C16 K1 C21 79.56(4)
O5 K1 C51 21.14(4)
O4 K1 C51 70.69(4)
O3 K1 C51 68.01(4)
C5 K1 C51 173.27(5)
C22 K1 C51 129.57(4)
C6 K1 C51 148.07(4)
C2 K1 C51 154.70(4)
C11 K1 C51 124.56(4)
C10 K1 C51 160.69(4)
C16 K1 C51 114.11(4)
C21 K1 C51 113.63(4)
C2 C1 C4 103.75(13)
C2 C1 C3 103.07(14)
C4 C1 C3 110.83(14)
C2 C1 H1 114.1(12)
C4 C1 H1 112.7(10)
C3 C1 H1 111.8(10)
C5 C2 C22 134.06(16)
C5 C2 C1 109.80(14)
C22 C2 C1 109.27(15)
C5 C2 K1 68.23(10)
C22 C2 K1 76.44(10)
C1 C2 K1 109.99(10)
C11 C3 C10 113.21(14)
C11 C3 C1 101.07(13)
C10 C3 C1 103.82(13)
C11 C3 H3 109.2(11)
C10 C3 H3 113.7(12)
C1 C3 H3 115.2(12)
C16 C4 C17 113.12(14)
C16 C4 C1 101.66(13)
C17 C4 C1 103.81(13)
C16 C4 H4 109.5(12)
C17 C4 H4 112.5(12)
C1 C4 H4 115.8(12)
C6 C5 C2 132.86(16)
C6 C5 C10 117.45(16)
C2 C5 C10 109.42(15)
C6 C5 K1 85.63(10)
C2 C5 K1 85.75(10)
C10 C5 K1 94.90(10)
C7 C6 C5 119.91(16)
C7 C6 K1 104.68(11)
C5 C6 K1 68.41(9)
C7 C6 H10A 120.0
C5 C6 H10A 120.0
K1 C6 H10A 96.6
C8 C7 C6 122.03(18)
C8 C7 H10B 119.0
C6 C7 H10B 119.0
C7 C8 C9 119.09(18)
C7 C8 H10C 120.5
C9 C8 H10C 120.5
C10 C9 C8 119.79(17)
C10 C9 H10D 120.1
C8 C9 H10D 120.1
C9 C10 C5 121.68(17)
C9 C10 C3 129.06(16)
C5 C10 C3 108.77(14)
C9 C10 K1 104.89(11)
C5 C10 K1 60.41(8)
C3 C10 K1 93.22(8)
C12 C11 C16 120.34(15)
C12 C11 C3 127.61(15)
C16 C11 C3 112.04(15)
C12 C11 K1 87.98(9)
C16 C11 K1 84.02(9)
C3 C11 K1 98.11(9)
C13 C12 C11 119.50(16)
C13 C12 H11A 120.2
C11 C12 H11A 120.2
C12 C13 C14 120.17(17)
C12 C13 H11B 119.9
C14 C13 H11B 119.9
C15 C14 C13 120.50(16)
C15 C14 H11C 119.8
C13 C14 H11C 119.8
C14 C15 C16 119.44(16)
C14 C15 H11D 120.3
C16 C15 H11D 120.3
C15 C16 C11 120.02(16)
C15 C16 C4 127.78(15)
C11 C16 C4 112.20(14)
C15 C16 K1 94.53(10)
C11 C16 K1 72.27(9)
C4 C16 K1 100.69(9)
C18 C17 C22 122.08(15)
C18 C17 C4 129.12(15)
C22 C17 C4 108.58(14)
C17 C18 C19 119.39(17)
C17 C18 H11E 120.3
C19 C18 H11E 120.3
C20 C19 C18 119.31(16)
C20 C19 H11F 120.3
C18 C19 H11F 120.3
C19 C20 C21 122.01(15)
C19 C20 H12A 119.0
C21 C20 H12A 119.0
C20 C21 C22 119.61(16)
C20 C21 K1 115.25(11)
C22 C21 K1 66.04(9)
C20 C21 H12B 120.2
C22 C21 H12B 120.2
K1 C21 H12B 88.8
C21 C22 C2 132.73(16)
C21 C22 C17 117.49(15)
C2 C22 C17 109.74(14)
C21 C22 K1 90.20(10)
C2 C22 K1 78.00(10)
C17 C22 K1 101.85(10)
C35 O3 C31 110.46(13)
C35 O3 K1 124.56(9)
C31 O3 K1 124.95(11)
O3 C31 C32 111.26(17)
O3 C31 H31A 109.4
C32 C31 H31A 109.4
O3 C31 H31B 109.4
C32 C31 H31B 109.4
H31A C31 H31B 108.0
C31 C32 C33 109.79(17)
C31 C32 H32A 109.7
C33 C32 H32A 109.7
C31 C32 H32B 109.7
C33 C32 H32B 109.7
H32A C32 H32B 108.2
C32 C33 C34 108.91(16)
C32 C33 H33A 109.9
C34 C33 H33A 109.9
C32 C33 H33B 109.9
C34 C33 H33B 109.9
H33A C33 H33B 108.3
C35 C34 C33 110.34(16)
C35 C34 H34A 109.6
C33 C34 H34A 109.6
C35 C34 H34B 109.6
C33 C34 H34B 109.6
H34A C34 H34B 108.1
O3 C35 C34 111.56(15)
O3 C35 H35A 109.3
C34 C35 H35A 109.3
O3 C35 H35B 109.3
C34 C35 H35B 109.3
H35A C35 H35B 108.0
C41 O4 C45 110.92(13)
C41 O4 K1 126.42(10)
C45 O4 K1 122.55(10)
O4 C41 C42 111.52(14)
O4 C41 H41A 109.3
C42 C41 H41A 109.3
O4 C41 H41B 109.3
C42 C41 H41B 109.3
H41A C41 H41B 108.0
C41 C42 C43 110.34(15)
C41 C42 H42A 109.6
C43 C42 H42A 109.6
C41 C42 H42B 109.6
C43 C42 H42B 109.6
H42A C42 H42B 108.1
C44 C43 C42 109.79(14)
C44 C43 H43A 109.7
C42 C43 H43A 109.7
C44 C43 H43B 109.7
C42 C43 H43B 109.7
H43A C43 H43B 108.2
C43 C44 C45 110.76(14)
C43 C44 H44A 109.5
C45 C44 H44A 109.5
C43 C44 H44B 109.5
C45 C44 H44B 109.5
H44A C44 H44B 108.1
O4 C45 C44 111.38(14)
O4 C45 H45A 109.4
C44 C45 H45A 109.4
O4 C45 H45B 109.4
C44 C45 H45B 109.4
H45A C45 H45B 108.0
C51 O5 C55 111.69(13)
C51 O5 K1 116.71(9)
C55 O5 K1 128.47(11)
O5 C51 C52 111.50(15)
O5 C51 K1 42.15(7)
C52 C51 K1 113.58(11)
O5 C51 H51A 109.3
C52 C51 H51A 109.3
K1 C51 H51A 69.3
O5 C51 H51B 109.3
C52 C51 H51B 109.3
K1 C51 H51B 135.2
H51A C51 H51B 108.0
C51 C52 C53 110.12(14)
C51 C52 H52A 109.6
C53 C52 H52A 109.6
C51 C52 H52B 109.6
C53 C52 H52B 109.6
H52A C52 H52B 108.2
C54 C53 C52 109.41(15)
C54 C53 H53A 109.8
C52 C53 H53A 109.8
C54 C53 H53B 109.8
C52 C53 H53B 109.8
H53A C53 H53B 108.2
C55 C54 C53 110.54(17)
C55 C54 H54A 109.5
C53 C54 H54A 109.5
C55 C54 H54B 109.5
C53 C54 H54B 109.5
H54A C54 H54B 108.1
O5 C55 C54 111.42(14)
O5 C55 H55A 109.3
C54 C55 H55A 109.3
O5 C55 H55B 109.3
C54 C55 H55B 109.3
H55A C55 H55B 108.0

loop_
_geom_bond_atom_site_label_1
_geom_bond_atom_site_label_2
_geom_bond_distance
K1 O5 2.6584(13)
K1 O4 2.6869(14)
K1 O3 2.7370(12)
K1 C5 2.9973(16)
K1 C22 3.1988(18)
K1 C6 3.2142(16)
K1 C2 3.2186(19)
K1 C11 3.3122(15)
K1 C10 3.4342(16)
K1 C16 3.4585(16)
K1 C21 3.5003(18)
K1 C51 3.5386(19)
C1 C2 1.523(2)
C1 C4 1.540(2)
C1 C3 1.552(2)
C1 H1 1.001(18)
C2 C5 1.416(3)
C2 C22 1.420(2)
C3 C11 1.526(2)
C3 C10 1.530(2)
C3 H3 0.972(17)
C4 C16 1.520(2)
C4 C17 1.531(2)
C4 H4 0.975(18)
C5 C6 1.411(3)
C5 C10 1.440(2)
C6 C7 1.396(3)
C6 H10A 0.9500
C7 C8 1.385(3)
C7 H10B 0.9500
C8 C9 1.415(3)
C8 H10C 0.9500
C9 C10 1.375(3)
C9 H10D 0.9500
C11 C12 1.390(2)
C11 C16 1.398(2)
C12 C13 1.388(2)
C12 H11A 0.9500
C13 C14 1.394(3)
C13 H11B 0.9500
C14 C15 1.388(3)
C14 H11C 0.9500
C15 C16 1.392(2)
C15 H11D 0.9500
C17 C18 1.369(2)
C17 C22 1.434(2)
C18 C19 1.414(2)
C18 H11E 0.9500
C19 C20 1.382(3)
C19 H11F 0.9500
C20 C21 1.395(2)
C20 H12A 0.9500
C21 C22 1.410(2)
C21 H12B 0.9500
O3 C35 1.428(2)
O3 C31 1.430(2)
C31 C32 1.515(3)
C31 H31A 0.9900
C31 H31B 0.9900
C32 C33 1.521(3)
C32 H32A 0.9900
C32 H32B 0.9900
C33 C34 1.527(3)
C33 H33A 0.9900
C33 H33B 0.9900
C34 C35 1.509(2)
C34 H34A 0.9900
C34 H34B 0.9900
C35 H35A 0.9900
C35 H35B 0.9900
O4 C41 1.430(2)
O4 C45 1.433(2)
C41 C42 1.519(2)
C41 H41A 0.9900
C41 H41B 0.9900
C42 C43 1.531(3)
C42 H42A 0.9900
C42 H42B 0.9900
C43 C44 1.520(2)
C43 H43A 0.9900
C43 H43B 0.9900
C44 C45 1.522(2)
C44 H44A 0.9900
C44 H44B 0.9900
C45 H45A 0.9900
C45 H45B 0.9900
O5 C51 1.429(2)
O5 C55 1.433(2)
C51 C52 1.514(2)
C51 H51A 0.9900
C51 H51B 0.9900
C52 C53 1.524(3)
C52 H52A 0.9900
C52 H52B 0.9900
C53 C54 1.520(3)
C53 H53A 0.9900
C53 H53B 0.9900
C54 C55 1.513(2)
C54 H54A 0.9900
C54 H54B 0.9900
C55 H55A 0.9900
C55 H55B 0.9900

loop_
_geom_torsion_atom_site_label_1
_geom_torsion_atom_site_label_2
_geom_torsion_atom_site_label_3
_geom_torsion_atom_site_label_4
_geom_torsion
C4 C1 C2 C5 136.29(14)
C3 C1 C2 C5 20.65(17)
C4 C1 C2 C22 -19.07(18)
C3 C1 C2 C22 -134.71(14)
C4 C1 C2 K1 63.05(13)
C3 C1 C2 K1 -52.59(13)
C2 C1 C3 C11 95.61(14)
C4 C1 C3 C11 -14.84(16)
C2 C1 C3 C10 -21.88(15)
C4 C1 C3 C10 -132.33(13)
C2 C1 C4 C16 -96.04(14)
C3 C1 C4 C16 13.97(16)
C2 C1 C4 C17 21.57(17)
C3 C1 C4 C17 131.58(14)
C22 C2 C5 C6 -37.6(3)
C1 C2 C5 C6 175.64(17)
K1 C2 C5 C6 -80.03(18)
C22 C2 C5 C10 136.15(18)
C1 C2 C5 C10 -10.63(18)
K1 C2 C5 C10 93.70(12)
C22 C2 C5 K1 42.45(19)
C1 C2 C5 K1 -104.33(12)
C2 C5 C6 C7 175.05(17)
C10 C5 C6 C7 1.7(2)
K1 C5 C6 C7 94.97(15)
C2 C5 C6 K1 80.08(18)
C10 C5 C6 K1 -93.26(14)
C5 C6 C7 C8 0.2(3)
K1 C6 C7 C8 73.41(18)
C6 C7 C8 C9 -1.6(3)
C7 C8 C9 C10 1.1(3)
C8 C9 C10 C5 0.8(2)
C8 C9 C10 C3 -170.25(16)
C8 C9 C10 K1 -63.35(17)
C6 C5 C10 C9 -2.2(2)
C2 C5 C10 C9 -177.03(15)
K1 C5 C10 C9 -89.82(15)
C6 C5 C10 C3 170.46(14)
C2 C5 C10 C3 -4.37(18)
K1 C5 C10 C3 82.84(12)
C6 C5 C10 K1 87.62(14)
C2 C5 C10 K1 -87.21(12)
C11 C3 C10 C9 80.1(2)
C1 C3 C10 C9 -171.15(16)
C11 C3 C10 C5 -91.80(16)
C1 C3 C10 C5 16.90(16)
C11 C3 C10 K1 -32.01(13)
C1 C3 C10 K1 76.69(11)
C10 C3 C11 C12 -60.1(2)
C1 C3 C11 C12 -170.46(15)
C10 C3 C11 C16 120.46(15)
C1 C3 C11 C16 10.06(17)
C10 C3 C11 K1 33.66(13)
C1 C3 C11 K1 -76.75(11)
C16 C11 C12 C13 1.6(2)
C3 C11 C12 C13 -177.81(15)
K1 C11 C12 C13 83.51(14)
C11 C12 C13 C14 -0.9(2)
C12 C13 C14 C15 -0.6(3)
C13 C14 C15 C16 1.5(2)
C14 C15 C16 C11 -0.8(2)
C14 C15 C16 C4 179.82(15)
C14 C15 C16 K1 -72.92(15)
C12 C11 C16 C15 -0.8(2)
C3 C11 C16 C15 178.76(14)
K1 C11 C16 C15 -84.89(14)
C12 C11 C16 C4 178.70(13)
C3 C11 C16 C4 -1.77(18)
K1 C11 C16 C4 94.58(11)
C12 C11 C16 K1 84.13(13)
C3 C11 C16 K1 -96.35(11)
C17 C4 C16 C15 61.3(2)
C1 C4 C16 C15 171.94(15)
C17 C4 C16 C11 -118.15(15)
C1 C4 C16 C11 -7.47(16)
C17 C4 C16 K1 -43.09(14)
C1 C4 C16 K1 67.59(11)
C16 C4 C17 C18 -83.0(2)
C1 C4 C17 C18 167.65(17)
C16 C4 C17 C22 91.59(17)
C1 C4 C17 C22 -17.76(18)
C22 C17 C18 C19 -1.2(3)
C4 C17 C18 C19 172.78(17)
C17 C18 C19 C20 -1.5(3)
C18 C19 C20 C21 1.9(3)
C19 C20 C21 C22 0.4(3)
C19 C20 C21 K1 -75.2(2)
C20 C21 C22 C2 179.73(18)
K1 C21 C22 C2 -73.75(19)
C20 C21 C22 C17 -3.0(2)
K1 C21 C22 C17 103.49(14)
C20 C21 C22 K1 -106.52(15)
C5 C2 C22 C21 38.8(3)
C1 C2 C22 C21 -174.28(17)
K1 C2 C22 C21 78.96(19)
C5 C2 C22 C17 -138.59(18)
C1 C2 C22 C17 8.32(19)
K1 C2 C22 C17 -98.44(12)
C5 C2 C22 K1 -40.15(18)
C1 C2 C22 K1 106.75(12)
C18 C17 C22 C21 3.4(3)
C4 C17 C22 C21 -171.60(14)
C18 C17 C22 C2 -178.70(17)
C4 C17 C22 C2 6.25(19)
C18 C17 C22 K1 99.95(16)
C4 C17 C22 K1 -75.10(13)
C35 O3 C31 C32 61.5(2)
K1 O3 C31 C32 -116.68(15)
O3 C31 C32 C33 -58.6(2)
C31 C32 C33 C34 54.0(2)
C32 C33 C34 C35 -53.5(2)
C31 O3 C35 C34 -60.81(19)
K1 O3 C35 C34 117.37(13)
C33 C34 C35 O3 57.3(2)
C45 O4 C41 C42 61.18(19)
K1 O4 C41 C42 -122.56(14)
O4 C41 C42 C43 -56.9(2)
C41 C42 C43 C44 51.9(2)
C42 C43 C44 C45 -51.85(19)
C41 O4 C45 C44 -60.76(18)
K1 O4 C45 C44 122.81(13)
C43 C44 C45 O4 56.5(2)
C55 O5 C51 C52 -59.88(18)
K1 O5 C51 C52 101.86(13)
C55 O5 C51 K1 -161.74(16)
O5 C51 C52 C53 57.04(19)
K1 C51 C52 C53 102.81(15)
C51 C52 C53 C54 -53.6(2)
C52 C53 C54 C55 53.4(2)
C51 O5 C55 C54 59.4(2)
K1 O5 C55 C54 -99.65(16)
C53 C54 C55 O5 -56.4(2)
